data_2103947
loop_
_publ_author_name
'Turowska-Tyrk, Ilona'

_publ_section_title
;
 Monitoring structural transformations in crystals. 5. A topotactic [2
 + 2]-photodimerization reaction
;
_journal_issue 5
_journal_name_full 'Acta Crystallographica Section B'
_journal_page_first 670
_journal_page_last 675
_journal_paper_doi 10.1107/S0108768103014484
_journal_volume 59
_journal_year 2003
_chemical_formula_sum 'C19 H17 Cl O'
_chemical_formula_weight 296.78
_chemical_name_systematic
;
 ?
;
_space_group_IT_number 14
_symmetry_cell_setting monoclinic
_symmetry_space_group_name_Hall '-P 2ybc'
_symmetry_space_group_name_H-M 'P 1 21/c 1'
_atom_sites_solution_hydrogens geom
_atom_sites_solution_primary direct
_atom_sites_solution_secondary difmap
_audit_creation_method SHELXL-97
_cell_angle_alpha 90.00
_cell_angle_beta 103.74(3)
_cell_angle_gamma 90.00
_cell_formula_units_Z 4
_cell_length_a 16.686(4)
_cell_length_b 10.688(4)
_cell_length_c 8.664(3)
_cell_measurement_reflns_used 815
_cell_measurement_temperature 293(2)
_cell_measurement_theta_max 19
_cell_measurement_theta_min 5
_cell_volume 1500.9(8)
_computing_cell_refinement 'Kuma KM4CCD software 1998'
_computing_data_collection 'Kuma KM4CCD software 1998'
_computing_data_reduction 'Kuma KM4CCD software 1998'
_computing_molecular_graphics 'ORTEP-3 1997'
_computing_publication_material 'SHELXL-97 (Sheldrick, 1997)'
_computing_structure_refinement 'SHELXL-97 (Sheldrick, 1997)'
_computing_structure_solution 'SHELXS-97 (Sheldrick, 1990)'
_diffrn_ambient_temperature 293(2)
_diffrn_measured_fraction_theta_full 0.982
_diffrn_measured_fraction_theta_max 0.982
_diffrn_measurement_device 'Kuma KM4CCD diffractometer'
_diffrn_measurement_method '\w scans'
_diffrn_radiation_monochromator graphite
_diffrn_radiation_source 'fine-focus sealed tube'
_diffrn_radiation_type MoK\a
_diffrn_radiation_wavelength 0.71073
_diffrn_reflns_av_R_equivalents 0.0558
_diffrn_reflns_av_sigmaI/netI 0.0569
_diffrn_reflns_limit_h_max 20
_diffrn_reflns_limit_h_min -17
_diffrn_reflns_limit_k_max 13
_diffrn_reflns_limit_k_min -13
_diffrn_reflns_limit_l_max 8
_diffrn_reflns_limit_l_min -10
_diffrn_reflns_number 7326
_diffrn_reflns_theta_full 26.00
_diffrn_reflns_theta_max 26.00
_diffrn_reflns_theta_min 5.62
_exptl_absorpt_coefficient_mu 0.250
_exptl_absorpt_correction_T_max 0.9634
_exptl_absorpt_correction_T_min 0.8482
_exptl_absorpt_correction_type none
_exptl_crystal_colour Colourless
_exptl_crystal_density_diffrn 1.313
_exptl_crystal_density_method 'not measured'
_exptl_crystal_description Plate
_exptl_crystal_F_000 624
_exptl_crystal_size_max 0.68
_exptl_crystal_size_mid 0.42
_exptl_crystal_size_min 0.15
_refine_diff_density_max 0.164
_refine_diff_density_min -0.207
_refine_ls_extinction_method none
_refine_ls_goodness_of_fit_ref 1.191
_refine_ls_hydrogen_treatment mixed
_refine_ls_matrix_type full
_refine_ls_number_parameters 275
_refine_ls_number_reflns 2905
_refine_ls_number_restraints 185
_refine_ls_restrained_S_all 1.215
_refine_ls_R_factor_all 0.1217
_refine_ls_R_factor_gt 0.0743
_refine_ls_shift/su_max 0.001
_refine_ls_shift/su_mean 0.000
_refine_ls_structure_factor_coef Fsqd
_refine_ls_weighting_details 'w=1/[\s^2^(Fo^2^)+(0.0835P)^2^+0.0971P] where P=(Fo^2^+2Fc^2^)/3'
_refine_ls_weighting_scheme calc
_refine_ls_wR_factor_gt 0.1685
_refine_ls_wR_factor_ref 0.1989
_reflns_number_gt 1873
_reflns_number_total 2905
_reflns_threshold_expression >2sigma(I)
_cod_data_source_file bk0133.cif
_cod_data_source_block 96D100min
_cod_depositor_comments
;
The following automatic conversions were performed:
'_symmetry_cell_setting' value 'Monoclinic' changed to 'monoclinic'
according to '/home/saulius/struct/CIF-dictionaries/cif_core.dic'
dictionary named 'cif_core.dic' version 2.4.1 from 2010-06-29.

Automatic conversion script
Id: cif_fix_enum 1527 2010-12-29 10:47:43Z saulius 

The following automatic conversions were performed:

'_refine_ls_weighting_scheme' value 'calc
w=1/[\s^2^(Fo^2^)+(0.0835P)^2^+0.0971P] where P=(Fo^2^+2Fc^2^)/3' was
changed to 'calc'. New tag '_refine_ls_weighting_details' was
created. The value of the new tag was set to
'w=1/[\s^2^(Fo^2^)+(0.0835P)^2^+0.0971P] where P=(Fo^2^+2Fc^2^)/3'.

Automatic conversion script
Id: cif_fix_values 3143 2015-03-26 13:38:13Z robertas 
;
_cod_original_sg_symbol_H-M P21/c
_cod_database_code 2103947
_cod_database_fobs_code 2103947

loop_
_symmetry_equiv_pos_as_xyz
'x, y, z'
'x, -y+1/2, z+1/2'
'-x, -y, -z'
'-x, y-1/2, -z-1/2'

loop_
_atom_site_label
_atom_site_fract_x
_atom_site_fract_y
_atom_site_fract_z
_atom_site_U_iso_or_equiv
_atom_site_adp_type
_atom_site_calc_flag
_atom_site_refinement_flags
_atom_site_occupancy
_atom_site_disorder_assembly
_atom_site_disorder_group
_atom_site_type_symbol
O1M 0.893(4) 0.239(14) 0.926(14) 0.066(12) Uiso d PDU 0.036(4) A 1 O
C1M 0.904(2) 0.169(5) 0.820(8) 0.036(17) Uiso d PDU 0.036(4) A 1 C
C2M 0.838(2) 0.097(6) 0.698(7) 0.028(18) Uiso d PDU 0.036(4) A 1 C
C3M 0.875(4) -0.030(7) 0.669(13) 0.06(2) Uiso d PDU 0.036(4) A 1 C
C4M 0.970(4) -0.016(10) 0.72(2) 0.06(2) Uiso d PDU 0.036(4) A 1 C
C5M 0.988(2) 0.111(5) 0.809(6) 0.034(13) Uiso d PDU 0.036(4) A 1 C
C6M 0.762(3) 0.080(7) 0.767(6) 0.050(19) Uiso d PDU 0.036(4) A 1 C
C7M 0.689(3) 0.083(6) 0.633(7) 0.039(19) Uiso d PDU 0.036(4) A 1 C
C8M 0.648(5) -0.030(6) 0.586(9) 0.07(2) Uiso d PDU 0.036(4) A 1 C
C9M 0.591(6) -0.036(6) 0.440(9) 0.09(2) Uiso d PDU 0.036(4) A 1 C
C10M 0.576(5) 0.069(5) 0.344(6) 0.045(19) Uiso d PDU 0.036(4) A 1 C
C11M 0.617(5) 0.182(5) 0.388(7) 0.07(2) Uiso d PDU 0.036(4) A 1 C
C12M 0.674(4) 0.186(5) 0.533(7) 0.038(17) Uiso d PDU 0.036(4) A 1 C
Cl1M 0.505(3) 0.057(5) 0.169(5) 0.119(10) Uiso d PDU 0.036(4) A 1 Cl
C13M 1.056(2) 0.140(7) 0.915(7) 0.054(16) Uiso d PDU 0.036(4) A 1 C
C14M 1.141(2) 0.108(8) 0.913(7) 0.05(2) Uiso d PDU 0.036(4) A 1 C
C15M 1.203(3) 0.164(10) 1.030(8) 0.06(2) Uiso d PDU 0.036(4) A 1 C
C16M 1.285(3) 0.165(11) 1.019(11) 0.11(2) Uiso d PDU 0.036(4) A 1 C
C17M 1.307(3) 0.112(11) 0.888(12) 0.10(2) Uiso d PDU 0.036(4) A 1 C
C18M 1.245(4) 0.055(8) 0.773(9) 0.061(19) Uiso d PDU 0.036(4) A 1 C
C19M 1.164(3) 0.050(7) 0.787(7) 0.050(16) Uiso d PDU 0.036(4) A 1 C
O1D 0.9045(2) 0.2289(5) 0.9561(4) 0.0717(11) Uani d PU 0.964(4) A 2 O
C1D 0.90057(19) 0.1408(3) 0.8680(4) 0.0528(9) Uani d PU 0.964(4) A 2 C
C2D 0.8334(2) 0.1202(4) 0.7212(5) 0.0582(11) Uani d PU 0.964(4) A 2 C
H2D 0.8358 0.1896 0.6485 0.070 Uiso calc PR 0.964(4) A 2 H
C3D 0.8607(2) 0.0029(4) 0.6487(4) 0.0636(11) Uani d PU 0.964(4) A 2 C
H3D1 0.8464 0.0079 0.5336 0.076 Uiso calc PR 0.964(4) A 2 H
H3D2 0.8350 -0.0708 0.6810 0.076 Uiso calc PR 0.964(4) A 2 H
C4D 0.9540(2) -0.0014(5) 0.7125(6) 0.0574(10) Uani d PU 0.964(4) A 2 C
H4D1 0.9815 0.0562 0.6555 0.069 Uiso calc PR 0.964(4) A 2 H
H4D2 0.9753 -0.0851 0.7051 0.069 Uiso calc PR 0.964(4) A 2 H
C5D 0.96483(17) 0.0384(3) 0.8853(3) 0.0498(8) Uani d PU 0.964(4) . 2 C
C6D 0.7476(2) 0.1211(4) 0.7537(4) 0.0682(11) Uani d PU 0.964(4) A 2 C
H6D1 0.7429 0.0506 0.8216 0.082 Uiso calc PR 0.964(4) A 2 H
H6D2 0.7412 0.1970 0.8110 0.082 Uiso calc PR 0.964(4) A 2 H
C7D 0.6789(2) 0.1141(4) 0.6058(5) 0.0618(10) Uani d PU 0.964(4) A 2 C
C8D 0.6441(3) 0.0022(4) 0.5492(6) 0.0814(12) Uani d PU 0.964(4) A 2 C
H8D 0.6636 -0.0711 0.6031 0.098 Uiso calc PR 0.964(4) A 2 H
C9D 0.5815(3) -0.0046(5) 0.4157(7) 0.0900(13) Uani d PU 0.964(4) A 2 C
H9D 0.5590 -0.0817 0.3788 0.108 Uiso calc PR 0.964(4) A 2 H
C10D 0.5519(2) 0.1029(5) 0.3365(5) 0.0786(12) Uani d PU 0.964(4) A 2 C
C11D 0.5851(3) 0.2147(4) 0.3908(4) 0.0792(11) Uani d PU 0.964(4) A 2 C
H11D 0.5653 0.2878 0.3368 0.095 Uiso calc PR 0.964(4) A 2 H
C12D 0.6481(3) 0.2204(4) 0.5254(4) 0.0727(11) Uani d PU 0.964(4) A 2 C
H12D 0.6701 0.2977 0.5624 0.087 Uiso calc PR 0.964(4) A 2 H
Cl1D 0.47256(10) 0.0943(2) 0.16902(17) 0.1300(7) Uani d PU 0.964(4) A 2 Cl
C13D 1.04800(17) 0.0714(3) 0.9997(3) 0.0497(8) Uani d PU 0.964(4) . 2 C
H13D 1.0402 0.1503 1.0517 0.060 Uiso calc PR 0.964(4) A 2 H
C14D 1.1271(2) 0.0824(3) 0.9472(4) 0.0583(9) Uani d PU 0.964(4) A 2 C
C15D 1.1816(3) 0.1783(4) 1.0117(5) 0.0749(12) Uani d PU 0.964(4) A 2 C
H15D 1.1659 0.2370 1.0781 0.090 Uiso calc PR 0.964(4) A 2 H
C16D 1.2579(3) 0.1877(5) 0.9791(6) 0.0971(15) Uani d PU 0.964(4) A 2 C
H16D 1.2943 0.2498 1.0276 0.117 Uiso calc PR 0.964(4) A 2 H
C17D 1.2806(3) 0.1069(7) 0.8764(6) 0.1032(17) Uani d PU 0.964(4) A 2 C
H17D 1.3320 0.1147 0.8532 0.124 Uiso calc PR 0.964(4) A 2 H
C18D 1.2279(2) 0.0140(4) 0.8069(4) 0.0804(12) Uani d PU 0.964(4) A 2 C
H18D 1.2432 -0.0407 0.7354 0.097 Uiso calc PR 0.964(4) A 2 H
C19D 1.15128(19) 0.0013(4) 0.8431(4) 0.0634(9) Uani d PU 0.964(4) A 2 C
H19D 1.1160 -0.0628 0.7964 0.076 Uiso calc PR 0.964(4) A 2 H

loop_
_atom_site_aniso_label
_atom_site_aniso_U_11
_atom_site_aniso_U_22
_atom_site_aniso_U_33
_atom_site_aniso_U_12
_atom_site_aniso_U_13
_atom_site_aniso_U_23
O1D 0.0828(19) 0.0647(19) 0.066(2) 0.0128(14) 0.0151(14) -0.0090(19)
C1D 0.0595(19) 0.0555(19) 0.0438(17) 0.0020(14) 0.0129(14) 0.0065(15)
C2D 0.060(2) 0.068(2) 0.0458(18) 0.0098(16) 0.0110(14) 0.0073(16)
C3D 0.059(2) 0.082(3) 0.0434(17) 0.0062(19) -0.0002(14) -0.0020(19)
C4D 0.056(2) 0.070(2) 0.0418(17) 0.0060(18) 0.0028(17) -0.0041(16)
C5D 0.0517(16) 0.0542(17) 0.0408(14) 0.0009(13) 0.0055(12) -0.0018(12)
C6D 0.059(2) 0.085(3) 0.061(2) 0.0107(19) 0.0153(16) 0.0116(18)
C7D 0.0500(19) 0.071(3) 0.066(2) 0.0113(18) 0.0174(15) 0.010(2)
C8D 0.063(2) 0.070(3) 0.107(3) 0.009(2) 0.014(2) 0.006(2)
C9D 0.062(2) 0.090(3) 0.113(3) -0.008(2) 0.013(2) -0.020(3)
C10D 0.050(2) 0.115(4) 0.069(2) -0.001(3) 0.0098(17) -0.002(2)
C11D 0.069(2) 0.090(3) 0.074(2) 0.008(2) 0.0070(19) 0.019(2)
C12D 0.070(3) 0.071(2) 0.071(2) 0.001(2) 0.0058(19) 0.0069(18)
Cl1D 0.0833(9) 0.1991(18) 0.0915(8) -0.0227(10) -0.0117(7) -0.0035(9)
C13D 0.0575(17) 0.0435(16) 0.0437(15) -0.0022(12) 0.0034(12) -0.0032(12)
C14D 0.0540(18) 0.065(2) 0.0511(18) -0.0047(15) 0.0027(14) 0.0116(15)
C15D 0.067(2) 0.068(3) 0.080(2) -0.014(2) -0.0020(19) 0.0171(19)
C16D 0.080(3) 0.106(4) 0.095(3) -0.033(3) 0.000(3) 0.032(3)
C17D 0.058(2) 0.159(5) 0.088(3) -0.016(3) 0.007(2) 0.056(3)
C18D 0.065(2) 0.120(3) 0.0561(19) 0.019(2) 0.0134(17) 0.033(2)
C19D 0.0556(19) 0.081(2) 0.0498(17) 0.0019(17) 0.0051(14) 0.0121(17)

loop_
_atom_type_symbol
_atom_type_description
_atom_type_scat_dispersion_real
_atom_type_scat_dispersion_imag
_atom_type_scat_source
C C 0.0033 0.0016 'International Tables Vol C Tables 4.2.6.8 and 6.1.1.4'
H H 0.0000 0.0000 'International Tables Vol C Tables 4.2.6.8 and 6.1.1.4'
Cl Cl 0.1484 0.1585 'International Tables Vol C Tables 4.2.6.8 and 6.1.1.4'
O O 0.0106 0.0060 'International Tables Vol C Tables 4.2.6.8 and 6.1.1.4'

loop_
_geom_angle_atom_site_label_1
_geom_angle_atom_site_label_2
_geom_angle_atom_site_label_3
_geom_angle_site_symmetry_3
_geom_angle
O1M C1M C2M . 127(3)
O1M C1M C5M . 126(2)
C2M C1M C5M . 105.6(18)
C6M C2M C3M . 112(3)
C6M C2M C1M . 108(3)
C3M C2M C1M . 107(2)
C2M C3M C4M . 107(2)
C5M C4M C3M . 107.2(18)
C13M C5M C4M . 125(3)
C13M C5M C1M . 120(3)
C4M C5M C1M . 108.3(19)
C7M C6M C2M . 107(3)
C12M C7M C8M . 121(2)
C12M C7M C6M . 120(3)
C8M C7M C6M . 118(3)
C9M C8M C7M . 119(3)
C8M C9M C10M . 120(3)
C9M C10M C11M . 122(2)
C9M C10M Cl1M . 118(2)
C11M C10M Cl1M . 121(3)
C10M C11M C12M . 118(2)
C7M C12M C11M . 121(3)
C5M C13M C14M . 128(3)
C19M C14M C15M . 117(2)
C19M C14M C13M . 124(3)
C15M C14M C13M . 117(3)
C16M C15M C14M . 122(3)
C15M C16M C17M . 120(3)
C18M C17M C16M . 119(3)
C19M C18M C17M . 121(3)
C14M C19M C18M . 121(3)
O1D C1D C2D . 124.8(3)
O1D C1D C5D . 124.9(3)
C2D C1D C5D . 110.3(3)
C1D C2D C3D . 103.6(3)
C1D C2D C6D . 112.8(3)
C3D C2D C6D . 117.9(3)
C2D C3D C4D . 104.8(2)
C3D C4D C5D . 102.7(3)
C1D C5D C4D . 100.9(3)
C1D C5D C13D . 114.0(2)
C4D C5D C13D . 125.0(3)
C1D C5D C13D 3_757 113.5(2)
C4D C5D C13D 3_757 114.1(3)
C13D C5D C13D 3_757 90.0(2)
C7D C6D C2D . 113.7(3)
C12D C7D C8D . 117.8(4)
C12D C7D C6D . 120.7(4)
C8D C7D C6D . 121.4(4)
C9D C8D C7D . 121.6(4)
C8D C9D C10D . 119.5(4)
C11D C10D C9D . 119.8(4)
C11D C10D Cl1D . 120.7(4)
C9D C10D Cl1D . 119.5(4)
C10D C11D C12D . 120.1(4)
C7D C12D C11D . 121.0(4)
C14D C13D C5D . 123.1(2)
C14D C13D C5D 3_757 120.6(2)
C5D C13D C5D 3_757 90.0(2)
C19D C14D C15D . 117.3(3)
C19D C14D C13D . 124.4(3)
C15D C14D C13D . 118.3(3)
C16D C15D C14D . 121.4(4)
C17D C16D C15D . 120.4(4)
C16D C17D C18D . 120.0(4)
C17D C18D C19D . 120.0(4)
C14D C19D C18D . 120.8(4)

loop_
_geom_bond_atom_site_label_1
_geom_bond_atom_site_label_2
_geom_bond_site_symmetry_2
_geom_bond_distance
O1M C1M . 1.23(2)
C1M C2M . 1.55(2)
C1M C5M . 1.549(19)
C2M C6M . 1.54(2)
C2M C3M . 1.54(2)
C3M C4M . 1.55(2)
C4M C5M . 1.54(2)
C5M C13M . 1.318(19)
C6M C7M . 1.476(19)
C7M C12M . 1.386(19)
C7M C8M . 1.394(19)
C8M C9M . 1.39(2)
C9M C10M . 1.389(19)
C10M C11M . 1.389(19)
C10M Cl1M . 1.690(19)
C11M C12M . 1.392(19)
C13M C14M . 1.460(19)
C14M C19M . 1.389(19)
C14M C15M . 1.399(19)
C15M C16M . 1.39(2)
C16M C17M . 1.39(2)
C17M C18M . 1.39(2)
C18M C19M . 1.39(2)
O1D C1D . 1.205(4)
C1D C2D . 1.498(5)
C1D C5D . 1.515(4)
C2D C3D . 1.519(5)
C2D C6D . 1.524(5)
C3D C4D . 1.525(5)
C4D C5D . 1.525(5)
C5D C13D . 1.543(4)
C5D C13D 3_757 1.586(4)
C6D C7D . 1.505(5)
C7D C12D . 1.368(6)
C7D C8D . 1.369(5)
C8D C9D . 1.364(6)
C9D C10D . 1.369(6)
C10D C11D . 1.354(6)
C10D Cl1D . 1.719(4)
C11D C12D . 1.372(5)
C13D C14D . 1.499(5)
C13D C5D 3_757 1.586(4)
C14D C19D . 1.380(5)
C14D C15D . 1.396(5)
C15D C16D . 1.371(6)
C16D C17D . 1.357(7)
C17D C18D . 1.368(7)
C18D C19D . 1.393(5)
